data_7231838
loop_
_publ_author_name
'Lovitt, June I.'
'Hawes, Chris S.'
'Gunnlaugsson, Thorfinnur'

_publ_section_title
;
 Crystallographic studies of 2-picolyl substituted naphthalene diimide and
 bis-phthalimide ligands and their supramolecular coordination chemistry
;
_journal_issue 2
_journal_name_full CrystEngComm
_journal_page_first 207
_journal_paper_doi 10.1039/C8CE01756E
_journal_volume 21
_journal_year 2019
_chemical_formula_moiety 'C26 H18 N4 O4, Cl4 Zn, 2(H2 O)'
_chemical_formula_sum 'C26 H22 Cl4 N4 O6 Zn'
_chemical_formula_weight 693.64
_space_group_crystal_system triclinic
_space_group_IT_number 2
_space_group_name_Hall '-P 1'
_space_group_name_H-M_alt 'P -1'
_symmetry_space_group_name_Hall '-P 1'
_symmetry_space_group_name_H-M 'P -1'
_atom_sites_solution_hydrogens mixed
_atom_sites_solution_primary dual
_audit_creation_date 2018-06-05
_audit_creation_method
;
Olex2 1.2
(compiled 2018.05.29 svn.r3508 for OlexSys, GUI svn.r5506)
;
_audit_update_record
;
2018-10-12 deposited with the CCDC.
2018-11-20 downloaded from the CCDC.
;
_cell_angle_alpha 98.589(2)
_cell_angle_beta 94.244(2)
_cell_angle_gamma 97.801(2)
_cell_formula_units_Z 2
_cell_length_a 9.8295(5)
_cell_length_b 10.6901(5)
_cell_length_c 13.3737(7)
_cell_measurement_reflns_used 3565
_cell_measurement_temperature 100(2)
_cell_measurement_theta_max 25.54
_cell_measurement_theta_min 2.28
_cell_volume 1370.28(12)
_computing_cell_refinement 'SAINT v8.37A (Bruker, 2015)'
_computing_data_reduction 'SAINT v8.37A (Bruker, 2015)'
_computing_molecular_graphics 'Olex2 (Dolomanov et al., 2009)'
_computing_publication_material 'Olex2 (Dolomanov et al., 2009)'
_computing_structure_refinement 'ShelXL (Sheldrick, 2015)'
_computing_structure_solution 'ShelXT (Sheldrick, 2015)'
_diffrn_ambient_temperature 99.99
_diffrn_measured_fraction_theta_full 1.000
_diffrn_measured_fraction_theta_max 0.999
_diffrn_measurement_device_type 'Bruker APEX-II CCD'
_diffrn_measurement_method '\f and \w scans'
_diffrn_radiation_type MoK\a
_diffrn_radiation_wavelength 0.71073
_diffrn_reflns_av_R_equivalents 0.1076
_diffrn_reflns_av_unetI/netI 0.1091
_diffrn_reflns_Laue_measured_fraction_full 1.000
_diffrn_reflns_Laue_measured_fraction_max 0.999
_diffrn_reflns_limit_h_max 12
_diffrn_reflns_limit_h_min -12
_diffrn_reflns_limit_k_max 11
_diffrn_reflns_limit_k_min -13
_diffrn_reflns_limit_l_max 16
_diffrn_reflns_limit_l_min -16
_diffrn_reflns_number 23411
_diffrn_reflns_point_group_measured_fraction_full 1.000
_diffrn_reflns_point_group_measured_fraction_max 0.999
_diffrn_reflns_theta_full 25.242
_diffrn_reflns_theta_max 26.429
_diffrn_reflns_theta_min 1.547
_diffrn_standards_number 0
_exptl_absorpt_coefficient_mu 1.337
_exptl_absorpt_correction_T_max 0.7454
_exptl_absorpt_correction_T_min 0.6553
_exptl_absorpt_correction_type multi-scan
_exptl_absorpt_process_details
'SADABS-2016/2 (Bruker,2016/2) was used for absorption correction. wR2(int) was 0.0777 before and 0.0625 after correction. The Ratio of minimum to maximum transmission is 0.8791. The \l/2 correction factor is 0.00150.'
_exptl_crystal_colour colourless
_exptl_crystal_colour_primary colourless
_exptl_crystal_density_diffrn 1.681
_exptl_crystal_description needle
_exptl_crystal_F_000 704
_exptl_crystal_size_max 0.12
_exptl_crystal_size_mid 0.05
_exptl_crystal_size_min 0.03
_refine_diff_density_max 0.531
_refine_diff_density_min -0.805
_refine_diff_density_rms 0.093
_refine_ls_extinction_method none
_refine_ls_goodness_of_fit_ref 0.988
_refine_ls_hydrogen_treatment constr
_refine_ls_matrix_type full
_refine_ls_number_parameters 388
_refine_ls_number_reflns 5636
_refine_ls_number_restraints 5
_refine_ls_restrained_S_all 1.056
_refine_ls_R_factor_all 0.1146
_refine_ls_R_factor_gt 0.0472
_refine_ls_shift/su_max 0.000
_refine_ls_shift/su_mean 0.000
_refine_ls_structure_factor_coef Fsqd
_refine_ls_weighting_details 'w=1/[\s^2^(Fo^2^)+(0.0340P)^2^] where P=(Fo^2^+2Fc^2^)/3'
_refine_ls_weighting_scheme calc
_refine_ls_wR_factor_gt 0.0800
_refine_ls_wR_factor_ref 0.0946
_reflns_Friedel_coverage 0.000
_reflns_number_gt 3371
_reflns_number_total 5636
_reflns_threshold_expression 'I > 2\s(I)'
_cod_data_source_file c8ce01756e2.cif
_cod_data_source_block 3
_cod_depositor_comments 'Adding full bibliography for 7231836--7231841.cif.'
_cod_database_code 7231838
_shelx_shelxl_version_number 2016/4
_shelx_space_group_comment
;
The symmetry employed for this shelxl refinement is uniquely defined
by the following loop, which should always be used as a source of
symmetry information in preference to the above space-group names.
They are only intended as comments.
;
_shelx_estimated_absorpt_t_max 0.961
_shelx_estimated_absorpt_t_min 0.856
_olex2_refinement_description
;
1. Fixed Uiso
 At 1.2 times of:
  All C(H) groups, All C(H,H) groups, All N(H) groups
 At 1.5 times of:
  All O(H,H) groups
2. Restrained distances
 H1-O5
 2.4 with sigma of 0.01
 H5B-Cl2
 2.3 with sigma of 0.01
 H5A-H6D
 2.3 with sigma of 0.01
 H6C-H5A
 2.2 with sigma of 0.01
 H7B-H5A
 2.3 with sigma of 0.02
3. Others
 Fixed Sof: O7(0.5) H7A(0.5) H7B(0.5) O6(0.5) H6C(0.5) H6D(0.5)
4.a Free rotating group:
 O7(H7A,H7B), O5(H5A,H5B), O6(H6C,H6D)
4.b Secondary CH2 refined with riding coordinates:
 C6(H6A,H6B), C20(H20A,H20B)
4.c Aromatic/amide H refined with riding coordinates:
 N1(H1), N4(H4), C2(H2), C3(H3), C4(H4A), C5(H5), C9(H9), C10(H10), C15(H15),
 C16(H16), C22(H22), C23(H23), C24(H24), C25(H25)
;
_olex2_submission_special_instructions 'No special instructions were received'

loop_
_space_group_symop_operation_xyz
'x, y, z'
'-x, -y, -z'

loop_
_atom_site_label
_atom_site_type_symbol
_atom_site_fract_x
_atom_site_fract_y
_atom_site_fract_z
_atom_site_U_iso_or_equiv
_atom_site_adp_type
_atom_site_occupancy
_atom_site_site_symmetry_order
_atom_site_calc_flag
_atom_site_refinement_flags_posn
_atom_site_refinement_flags_occupancy
_atom_site_disorder_assembly
_atom_site_disorder_group
O1 O 0.5583(2) 0.6271(2) 0.70250(19) 0.0212(6) Uani 1 1 d . . . .
O2 O 0.9484(3) 0.8001(3) 0.9066(2) 0.0294(7) Uani 1 1 d . . . .
O3 O 0.4263(3) 0.1543(3) 1.0124(2) 0.0336(7) Uani 1 1 d . . . .
O4 O 0.7983(3) 0.3414(3) 1.2288(2) 0.0271(7) Uani 1 1 d . . . .
N1 N 0.7353(3) 0.7495(3) 0.5567(2) 0.0246(8) Uani 1 1 d . . . .
H1 H 0.654286 0.774329 0.563518 0.029 Uiso 1 1 calc DR . . .
N2 N 0.7522(3) 0.7141(3) 0.8053(2) 0.0190(7) Uani 1 1 d . . . .
N3 N 0.6209(3) 0.2413(3) 1.1146(2) 0.0180(7) Uani 1 1 d . . . .
N4 N 0.7396(3) 0.0508(3) 1.2924(2) 0.0256(8) Uani 1 1 d . . . .
H4 H 0.693416 0.082701 1.341616 0.031 Uiso 1 1 calc R . . .
C00M C 0.6744(4) 0.4295(4) 0.9911(3) 0.0162(9) Uani 1 1 d . . . .
C1 C 0.8201(4) 0.7590(4) 0.6405(3) 0.0197(9) Uani 1 1 d . . . .
C2 C 0.9462(4) 0.7182(4) 0.6301(3) 0.0254(10) Uani 1 1 d . . . .
H2 H 1.008737 0.721422 0.688383 0.031 Uiso 1 1 calc R . . .
C3 C 0.9818(4) 0.6724(4) 0.5342(4) 0.0349(11) Uani 1 1 d . . . .
H3 H 1.069458 0.646078 0.526372 0.042 Uiso 1 1 calc R . . .
C4 C 0.8882(5) 0.6657(4) 0.4504(3) 0.0395(12) Uani 1 1 d . . . .
H4A H 0.910544 0.633701 0.384400 0.047 Uiso 1 1 calc R . . .
C5 C 0.7636(5) 0.7054(4) 0.4633(3) 0.0347(11) Uani 1 1 d . . . .
H5 H 0.698110 0.701582 0.406556 0.042 Uiso 1 1 calc R . . .
C6 C 0.7743(4) 0.8129(4) 0.7404(3) 0.0216(9) Uani 1 1 d . . . .
H6A H 0.845274 0.883690 0.775400 0.026 Uiso 1 1 calc R . . .
H6B H 0.687546 0.848167 0.728418 0.026 Uiso 1 1 calc R . . .
C7 C 0.8474(4) 0.7184(4) 0.8900(3) 0.0200(9) Uani 1 1 d . . . .
C8 C 0.8176(4) 0.6200(4) 0.9553(3) 0.0171(9) Uani 1 1 d . . . .
C9 C 0.9047(4) 0.6207(4) 1.0416(3) 0.0205(9) Uani 1 1 d . . . .
H9 H 0.983978 0.684146 1.058427 0.025 Uiso 1 1 calc R . . .
C10 C 0.8767(4) 0.5287(4) 1.1040(3) 0.0191(9) Uani 1 1 d . . . .
H10 H 0.935826 0.531166 1.164014 0.023 Uiso 1 1 calc R . . .
C11 C 0.7642(4) 0.4345(4) 1.0795(3) 0.0175(9) Uani 1 1 d . . . .
C12 C 0.7331(4) 0.3388(4) 1.1478(3) 0.0199(9) Uani 1 1 d . . . .
C13 C 0.5279(4) 0.2358(4) 1.0289(3) 0.0215(9) Uani 1 1 d . . . .
C14 C 0.5569(4) 0.3350(3) 0.9647(3) 0.0166(9) Uani 1 1 d . . . .
C15 C 0.4688(4) 0.3358(4) 0.8796(3) 0.0189(9) Uani 1 1 d . . . .
H15 H 0.390130 0.271775 0.862285 0.023 Uiso 1 1 calc R . . .
C16 C 0.4946(4) 0.4299(4) 0.8191(3) 0.0182(9) Uani 1 1 d . . . .
H16 H 0.432780 0.429888 0.761009 0.022 Uiso 1 1 calc R . . .
C17 C 0.6080(4) 0.5227(3) 0.8421(3) 0.0149(8) Uani 1 1 d . . . .
C18 C 0.7007(4) 0.5252(3) 0.9288(3) 0.0160(9) Uani 1 1 d . . . .
C19 C 0.6339(4) 0.6216(4) 0.7771(3) 0.0184(9) Uani 1 1 d . . . .
C20 C 0.5913(4) 0.1473(4) 1.1830(3) 0.0238(10) Uani 1 1 d . . . .
H20A H 0.507686 0.086515 1.154226 0.029 Uiso 1 1 calc R . . .
H20B H 0.572334 0.192296 1.249604 0.029 Uiso 1 1 calc R . . .
C21 C 0.7087(4) 0.0749(4) 1.1981(3) 0.0182(9) Uani 1 1 d . . . .
C22 C 0.7826(4) 0.0278(3) 1.1214(3) 0.0157(8) Uani 1 1 d . . . .
H22 H 0.763672 0.044760 1.054454 0.019 Uiso 1 1 calc R . . .
C23 C 0.8844(4) -0.0444(4) 1.1422(3) 0.0228(10) Uani 1 1 d . . . .
H23 H 0.936366 -0.076982 1.089799 0.027 Uiso 1 1 calc R . . .
C24 C 0.9101(4) -0.0687(4) 1.2399(3) 0.0273(10) Uani 1 1 d . . . .
H24 H 0.978573 -0.119846 1.254663 0.033 Uiso 1 1 calc R . . .
C25 C 0.8370(4) -0.0193(4) 1.3149(3) 0.0281(10) Uani 1 1 d . . . .
H25 H 0.855051 -0.034438 1.382527 0.034 Uiso 1 1 calc R . . .
Zn1 Zn 0.26874(5) 0.80431(5) 0.29967(4) 0.02305(14) Uani 1 1 d . . . .
Cl1 Cl 0.22880(10) 0.85908(10) 0.14448(8) 0.0310(3) Uani 1 1 d . . . .
Cl2 Cl 0.50146(9) 0.83733(10) 0.34517(7) 0.0253(2) Uani 1 1 d D . . .
Cl3 Cl 0.17506(10) 0.59948(10) 0.30731(9) 0.0384(3) Uani 1 1 d . . . .
Cl4 Cl 0.18597(10) 0.93517(10) 0.42400(8) 0.0303(3) Uani 1 1 d . . . .
O7 O 0.3385(7) 0.5860(7) 0.5050(6) 0.0385(16) Uani 0.5 1 d . P A -2
H7A H 0.303351 0.573018 0.441936 0.058 Uiso 0.5 1 d G P A -2
H7B H 0.419667 0.562819 0.502311 0.058 Uiso 0.5 1 d DG P A -2
O5 O 0.4669(3) 0.8487(3) 0.5804(2) 0.0478(9) Uani 1 1 d D . . .
H5A H 0.426430 0.770796 0.579091 0.072 Uiso 1 1 d DG . . .
H5B H 0.471962 0.855825 0.516788 0.072 Uiso 1 1 d DG . . .
O6 O 0.4408(7) 0.5613(7) 0.4936(7) 0.048(2) Uani 0.5 1 d . P B -1
H6C H 0.395046 0.604861 0.456419 0.072 Uiso 0.5 1 d DG P B -1
H6D H 0.390801 0.550992 0.543569 0.072 Uiso 0.5 1 d DG P B -1

loop_
_atom_site_aniso_label
_atom_site_aniso_U_11
_atom_site_aniso_U_22
_atom_site_aniso_U_33
_atom_site_aniso_U_23
_atom_site_aniso_U_13
_atom_site_aniso_U_12
O1 0.0169(14) 0.0273(17) 0.0200(15) 0.0050(12) 0.0007(12) 0.0049(12)
O2 0.0233(16) 0.0283(18) 0.0331(17) 0.0086(13) -0.0034(13) -0.0101(14)
O3 0.0294(17) 0.0283(19) 0.0394(18) 0.0120(14) -0.0002(14) -0.0139(14)
O4 0.0247(16) 0.0303(18) 0.0277(17) 0.0121(13) -0.0020(13) 0.0037(13)
N1 0.0257(19) 0.025(2) 0.025(2) 0.0069(16) 0.0047(16) 0.0059(15)
N2 0.0228(19) 0.0147(19) 0.0197(18) 0.0053(14) 0.0034(15) 0.0000(15)
N3 0.0151(17) 0.0163(19) 0.0250(19) 0.0093(14) 0.0051(14) 0.0024(14)
N4 0.034(2) 0.021(2) 0.023(2) 0.0020(15) 0.0082(16) 0.0047(16)
C00M 0.013(2) 0.016(2) 0.021(2) 0.0015(17) 0.0073(16) 0.0055(16)
C1 0.021(2) 0.014(2) 0.024(2) 0.0077(17) 0.0024(18) -0.0023(17)
C2 0.019(2) 0.026(3) 0.034(3) 0.012(2) 0.0085(19) 0.0022(18)
C3 0.028(3) 0.030(3) 0.053(3) 0.016(2) 0.020(2) 0.008(2)
C4 0.055(3) 0.037(3) 0.032(3) 0.007(2) 0.023(3) 0.011(2)
C5 0.048(3) 0.035(3) 0.022(2) 0.003(2) 0.006(2) 0.008(2)
C6 0.028(2) 0.018(2) 0.020(2) 0.0074(18) 0.0040(18) 0.0024(18)
C7 0.020(2) 0.021(2) 0.020(2) 0.0040(18) 0.0058(18) 0.0051(18)
C8 0.019(2) 0.016(2) 0.018(2) 0.0025(17) 0.0060(17) 0.0050(17)
C9 0.018(2) 0.021(2) 0.021(2) -0.0016(18) 0.0050(17) 0.0035(17)
C10 0.017(2) 0.021(2) 0.019(2) 0.0015(18) 0.0006(17) 0.0035(17)
C11 0.019(2) 0.018(2) 0.018(2) 0.0033(17) 0.0050(17) 0.0075(17)
C12 0.015(2) 0.023(2) 0.025(2) 0.0058(18) 0.0066(18) 0.0094(18)
C13 0.019(2) 0.020(2) 0.027(2) 0.0029(18) 0.0069(18) 0.0061(18)
C14 0.016(2) 0.014(2) 0.022(2) 0.0030(17) 0.0083(17) 0.0039(16)
C15 0.015(2) 0.018(2) 0.022(2) -0.0029(17) 0.0059(17) -0.0002(16)
C16 0.017(2) 0.021(2) 0.018(2) 0.0002(18) 0.0043(16) 0.0062(17)
C17 0.015(2) 0.015(2) 0.015(2) -0.0002(16) 0.0055(16) 0.0045(16)
C18 0.015(2) 0.014(2) 0.019(2) 0.0000(17) 0.0060(16) 0.0041(16)
C19 0.020(2) 0.015(2) 0.022(2) 0.0024(17) 0.0082(18) 0.0080(17)
C20 0.023(2) 0.023(3) 0.029(2) 0.0117(19) 0.0066(18) 0.0044(18)
C21 0.018(2) 0.014(2) 0.021(2) 0.0044(17) 0.0030(17) -0.0025(16)
C22 0.017(2) 0.014(2) 0.014(2) 0.0025(16) -0.0008(16) -0.0047(16)
C23 0.018(2) 0.015(2) 0.034(3) -0.0017(19) 0.0087(19) -0.0016(17)
C24 0.019(2) 0.019(2) 0.043(3) 0.009(2) -0.003(2) 0.0015(18)
C25 0.038(3) 0.024(3) 0.020(2) 0.0080(19) -0.010(2) -0.003(2)
Zn1 0.0160(3) 0.0212(3) 0.0288(3) -0.0054(2) 0.0015(2) 0.0023(2)
Cl1 0.0280(6) 0.0322(7) 0.0310(6) -0.0055(5) -0.0014(5) 0.0123(5)
Cl2 0.0153(5) 0.0292(6) 0.0270(6) -0.0037(5) 0.0013(4) -0.0020(4)
Cl3 0.0242(6) 0.0220(6) 0.0636(8) -0.0110(5) 0.0204(5) -0.0044(5)
Cl4 0.0294(6) 0.0250(6) 0.0341(6) -0.0067(5) 0.0065(5) 0.0068(5)
O7 0.039(4) 0.033(4) 0.045(4) 0.010(3) -0.005(3) 0.008(3)
O5 0.067(3) 0.062(2) 0.0243(17) 0.0121(16) 0.0059(16) 0.037(2)
O6 0.062(5) 0.044(5) 0.034(4) -0.003(3) -0.014(4) 0.020(4)

loop_
_atom_type_symbol
_atom_type_description
_atom_type_scat_dispersion_real
_atom_type_scat_dispersion_imag
_atom_type_scat_source
C C 0.0033 0.0016 'International Tables Vol C Tables 4.2.6.8 and 6.1.1.4'
H H 0.0000 0.0000 'International Tables Vol C Tables 4.2.6.8 and 6.1.1.4'
Cl Cl 0.1484 0.1585 'International Tables Vol C Tables 4.2.6.8 and 6.1.1.4'
N N 0.0061 0.0033 'International Tables Vol C Tables 4.2.6.8 and 6.1.1.4'
O O 0.0106 0.0060 'International Tables Vol C Tables 4.2.6.8 and 6.1.1.4'
Zn Zn 0.2839 1.4301 'International Tables Vol C Tables 4.2.6.8 and 6.1.1.4'

loop_
_geom_angle_atom_site_label_1
_geom_angle_atom_site_label_2
_geom_angle_atom_site_label_3
_geom_angle
C1 N1 H1 117.5
C1 N1 C5 125.0(4)
C5 N1 H1 117.5
C7 N2 C6 118.8(3)
C7 N2 C19 124.9(3)
C19 N2 C6 116.2(3)
C12 N3 C20 116.1(3)
C13 N3 C12 125.1(3)
C13 N3 C20 118.3(3)
C21 N4 H4 118.4
C25 N4 H4 118.4
C25 N4 C21 123.2(3)
C11 C00M C14 122.0(4)
C11 C00M C18 118.9(3)
C14 C00M C18 119.1(3)
N1 C1 C2 117.5(4)
N1 C1 C6 118.8(3)
C2 C1 C6 123.7(4)
C1 C2 H2 120.0
C1 C2 C3 120.0(4)
C3 C2 H2 120.0
C2 C3 H3 120.4
C4 C3 C2 119.2(4)
C4 C3 H3 120.4
C3 C4 H4A 120.3
C5 C4 C3 119.4(4)
C5 C4 H4A 120.3
N1 C5 C4 118.8(4)
N1 C5 H5 120.6
C4 C5 H5 120.6
N2 C6 C1 110.9(3)
N2 C6 H6A 109.5
N2 C6 H6B 109.5
C1 C6 H6A 109.5
C1 C6 H6B 109.5
H6A C6 H6B 108.0
O2 C7 N2 120.2(4)
O2 C7 C8 123.0(4)
N2 C7 C8 116.9(3)
C9 C8 C7 120.0(3)
C9 C8 C18 120.3(4)
C18 C8 C7 119.6(3)
C8 C9 H9 119.8
C8 C9 C10 120.3(4)
C10 C9 H9 119.8
C9 C10 H10 119.7
C11 C10 C9 120.6(4)
C11 C10 H10 119.7
C00M C11 C12 119.1(3)
C10 C11 C00M 120.7(4)
C10 C11 C12 120.2(3)
O4 C12 N3 119.7(4)
O4 C12 C11 123.6(4)
N3 C12 C11 116.7(3)
O3 C13 N3 119.9(4)
O3 C13 C14 123.1(4)
N3 C13 C14 117.0(3)
C00M C14 C13 119.7(3)
C15 C14 C00M 120.3(4)
C15 C14 C13 119.9(3)
C14 C15 H15 119.8
C14 C15 C16 120.3(4)
C16 C15 H15 119.8
C15 C16 H16 119.5
C17 C16 C15 120.9(3)
C17 C16 H16 119.5
C16 C17 C18 120.4(3)
C16 C17 C19 120.3(3)
C18 C17 C19 119.3(3)
C8 C18 C00M 119.2(3)
C8 C18 C17 121.9(3)
C17 C18 C00M 118.8(3)
O1 C19 N2 119.5(3)
O1 C19 C17 123.2(4)
N2 C19 C17 117.3(3)
N3 C20 H20A 109.3
N3 C20 H20B 109.3
N3 C20 C21 111.8(3)
H20A C20 H20B 107.9
C21 C20 H20A 109.3
C21 C20 H20B 109.3
N4 C21 C20 117.2(3)
N4 C21 C22 118.6(4)
C22 C21 C20 124.1(3)
C21 C22 H22 120.2
C21 C22 C23 119.6(4)
C23 C22 H22 120.2
C22 C23 H23 120.3
C22 C23 C24 119.5(4)
C24 C23 H23 120.3
C23 C24 H24 120.1
C25 C24 C23 119.8(4)
C25 C24 H24 120.1
N4 C25 C24 119.3(4)
N4 C25 H25 120.4
C24 C25 H25 120.4
Cl1 Zn1 Cl2 109.09(4)
Cl1 Zn1 Cl3 112.89(5)
Cl1 Zn1 Cl4 112.38(4)
Cl3 Zn1 Cl2 111.09(4)
Cl3 Zn1 Cl4 107.59(4)
Cl4 Zn1 Cl2 103.41(4)
H7A O7 H7B 104.6
H5A O5 H5B 104.5
H6C O6 H6D 104.4

loop_
_geom_bond_atom_site_label_1
_geom_bond_atom_site_label_2
_geom_bond_distance
O1 C19 1.214(4)
O2 C7 1.213(4)
O3 C13 1.216(4)
O4 C12 1.212(4)
N1 H1 0.8800
N1 C1 1.329(5)
N1 C5 1.331(5)
N2 C6 1.469(5)
N2 C7 1.406(5)
N2 C19 1.407(5)
N3 C12 1.406(5)
N3 C13 1.401(5)
N3 C20 1.471(5)
N4 H4 0.8800
N4 C21 1.345(5)
N4 C25 1.338(5)
C00M C11 1.412(5)
C00M C14 1.413(5)
C00M C18 1.422(5)
C1 C2 1.378(5)
C1 C6 1.500(5)
C2 H2 0.9500
C2 C3 1.389(6)
C3 H3 0.9500
C3 C4 1.384(6)
C4 H4A 0.9500
C4 C5 1.364(6)
C5 H5 0.9500
C6 H6A 0.9900
C6 H6B 0.9900
C7 C8 1.478(5)
C8 C9 1.383(5)
C8 C18 1.411(5)
C9 H9 0.9500
C9 C10 1.395(5)
C10 H10 0.9500
C10 C11 1.374(5)
C11 C12 1.487(5)
C13 C14 1.472(5)
C14 C15 1.380(5)
C15 H15 0.9500
C15 C16 1.392(5)
C16 H16 0.9500
C16 C17 1.370(5)
C17 C18 1.416(5)
C17 C19 1.473(5)
C20 H20A 0.9900
C20 H20B 0.9900
C20 C21 1.492(5)
C21 C22 1.374(5)
C22 H22 0.9500
C22 C23 1.381(5)
C23 H23 0.9500
C23 C24 1.382(5)
C24 H24 0.9500
C24 C25 1.361(6)
C25 H25 0.9500
Zn1 Cl1 2.2604(12)
Zn1 Cl2 2.2888(10)
Zn1 Cl3 2.2774(12)
Zn1 Cl4 2.2798(10)
O7 H7A 0.8709
O7 H7B 0.8691
O5 H5A 0.8698
O5 H5B 0.8701
O6 H6C 0.8709
O6 H6D 0.8701
